data_4122177
loop_
_publ_author_name
'Keane, Andrew J.'
'Yonke, Brendan L.'
'Hirotsu, Masakazu'
'Zavalij, Peter Y.'
'Sita, Lawrence R.'

_publ_section_title
;
 Fine-tuning the energy barrier for metal-mediated dinitrogen n\\tb n bond
 cleavage.
;
_journal_issue 28
_journal_name_full 'Journal of the American Chemical Society'
_journal_page_first 9906
_journal_page_last 9909
_journal_paper_doi 10.1021/ja505309j
_journal_volume 136
_journal_year 2014
_chemical_formula_moiety 'C36 H64 N6 V2'
_chemical_formula_sum 'C36 H64 N6 V2'
_chemical_formula_weight 682.81
_chemical_name_common cmpd5
_chemical_name_systematic
;
cmpd5
;
_space_group_crystal_system monoclinic
_space_group_IT_number 14
_space_group_name_Hall '-P 2ybc'
_space_group_name_H-M_alt 'P 1 21/c 1'
_symmetry_cell_setting monoclinic
_symmetry_space_group_name_Hall '-P 2ybc'
_symmetry_space_group_name_H-M 'P 1 21/c 1'
_atom_sites_solution_hydrogens geom
_atom_sites_solution_primary direct
_atom_sites_solution_secondary difmap
_audit_creation_method 'SHELXL-2012 & ZCIF'
_cell_angle_alpha 90
_cell_angle_beta 101.5360(10)
_cell_angle_gamma 90
_cell_formula_units_Z 2
_cell_length_a 12.5699(5)
_cell_length_b 10.2174(4)
_cell_length_c 15.4022(7)
_cell_measurement_reflns_used 8899
_cell_measurement_temperature 150(2)
_cell_measurement_theta_max 30.5
_cell_measurement_theta_min 2.4
_cell_volume 1938.17(14)
_computing_cell_refinement Apex2
_computing_data_collection 'Apex2 (Bruker, 2010)'
_computing_data_reduction 'Apex2, Saint'
_computing_molecular_graphics 'XSHEL (Bruker, 2004)'
_computing_publication_material 'Apex2, SHELXL-2012'
_computing_structure_refinement 'ShelXL-2012 (Sheldrick, 2012)'
_computing_structure_solution 'ShelXS-97 (Sheldrick, 2008)'
_diffrn_ambient_temperature 150(2)
_diffrn_detector 'CCD area detector'
_diffrn_detector_area_resol_mean 8.333
_diffrn_measured_fraction_theta_full 0.999
_diffrn_measured_fraction_theta_max 0.989
_diffrn_measurement_device_type 'Bruker Smart Apex II diffractometer'
_diffrn_measurement_method '\f and \w scans'
_diffrn_measurement_specimen_support 'MiTeGen loop'
_diffrn_orient_matrix_type standard
_diffrn_orient_matrix_UB_11 0.0032220
_diffrn_orient_matrix_UB_12 -0.0706165
_diffrn_orient_matrix_UB_13 -0.0443729
_diffrn_orient_matrix_UB_21 -0.0799062
_diffrn_orient_matrix_UB_22 -0.0144801
_diffrn_orient_matrix_UB_23 -0.0066842
_diffrn_orient_matrix_UB_31 -0.0140497
_diffrn_orient_matrix_UB_32 0.0662009
_diffrn_orient_matrix_UB_33 -0.0487599
_diffrn_radiation_monochromator graphite
_diffrn_radiation_type MoK\a
_diffrn_radiation_wavelength 0.71073
_diffrn_reflns_av_R_equivalents 0.0188
_diffrn_reflns_av_unetI/netI 0.0201
_diffrn_reflns_Laue_measured_fraction_full 0.999
_diffrn_reflns_Laue_measured_fraction_max 0.989
_diffrn_reflns_limit_h_max 17
_diffrn_reflns_limit_h_min -17
_diffrn_reflns_limit_k_max 14
_diffrn_reflns_limit_k_min -14
_diffrn_reflns_limit_l_max 21
_diffrn_reflns_limit_l_min -18
_diffrn_reflns_number 18413
_diffrn_reflns_point_group_measured_fraction_full 0.999
_diffrn_reflns_point_group_measured_fraction_max 0.989
_diffrn_reflns_theta_full 25.000
_diffrn_reflns_theta_max 29.999
_diffrn_reflns_theta_min 2.407
_diffrn_source 'sealed tube'
_exptl_absorpt_coefficient_mu 0.513
_exptl_absorpt_correction_T_max 0.902
_exptl_absorpt_correction_T_min 0.837
_exptl_absorpt_correction_type multi-scan
_exptl_absorpt_process_details 'SADABS (Sheldrick, 2008)'
_exptl_crystal_colour black
_exptl_crystal_density_diffrn 1.170
_exptl_crystal_density_method 'not measured'
_exptl_crystal_description prism
_exptl_crystal_F_000 736
_exptl_crystal_size_max 0.24
_exptl_crystal_size_mid 0.20
_exptl_crystal_size_min 0.20
_refine_diff_density_max 0.587
_refine_diff_density_min -0.340
_refine_diff_density_rms 0.054
_refine_ls_extinction_method none
_refine_ls_goodness_of_fit_ref 1.000
_refine_ls_hydrogen_treatment constr
_refine_ls_matrix_type full
_refine_ls_number_parameters 209
_refine_ls_number_reflns 5579
_refine_ls_number_restraints 0
_refine_ls_restrained_S_all 1.000
_refine_ls_R_factor_all 0.0437
_refine_ls_R_factor_gt 0.0369
_refine_ls_shift/su_max 0.000
_refine_ls_shift/su_mean 0.000
_refine_ls_structure_factor_coef Fsqd
_refine_ls_weighting_details
;
 w=1/[\s^2^(Fo^2^)+(0.0150P)^2^+1.9400P]
 where P=(Fo^2^+2Fc^2^)/3
;
_refine_ls_weighting_scheme calc
_refine_ls_wR_factor_gt 0.0784
_refine_ls_wR_factor_ref 0.0820
_reflns_Friedel_coverage 0.000
_reflns_number_gt 4836
_reflns_number_total 5579
_reflns_threshold_expression 'I > 2\s(I)'
_cod_data_source_file ja505309j_si_002.cif
_cod_data_source_block cmpd5
_cod_depositor_comments
;
The following automatic conversions were performed:

'_symmetry_cell_setting' value 'Monoclinic' changed to 'monoclinic'
according to
/usr/data/users/saulius/crontab/automatic-downloads/rss-feeds/ACS/lib/dictionaries/cif_core.dic
dictionary named 'cif_core.dic' version 2.4.2 from 2011-04-26.

Automatic conversion script
Id: cif_fix_values 2281 2013-09-26 08:29:07Z andrius 

 Adding full bibliography for 4122168--4122182.cif.
;
_cod_original_sg_symbol_H-M P21/c
_cod_database_code 4122177
_shelx_space_group_comment
;
The symmetry employed for this shelxl refinement is uniquely defined
by the following loop, which should always be used as a source of
symmetry information in preference to the above space-group names.
They are only intended as comments.
;
_shelx_estimated_absorpt_t_min 0.887
_shelx_estimated_absorpt_t_max 0.904

loop_
_space_group_symop_operation_xyz
'x, y, z'
'-x, y+1/2, -z+1/2'
'-x, -y, -z'
'x, -y-1/2, z-1/2'

loop_
_atom_site_label
_atom_site_type_symbol
_atom_site_fract_x
_atom_site_fract_y
_atom_site_fract_z
_atom_site_U_iso_or_equiv
_atom_site_adp_type
_atom_site_occupancy
_atom_site_site_symmetry_order
_atom_site_calc_flag
_atom_site_refinement_flags_posn
_atom_site_refinement_flags_adp
V1 V 0.18504(2) 0.53708(2) 0.06736(2) 0.01862(6) Uani 1 1 d . .
N1 N 0.04932(9) 0.50294(12) 0.01268(8) 0.0217(2) Uani 1 1 d . .
C1 C 0.28608(10) 0.36714(13) -0.00011(9) 0.0202(2) Uani 1 1 d . .
C2 C 0.31536(13) 0.25498(15) -0.05498(11) 0.0303(3) Uani 1 1 d . .
H2A H 0.2527 0.2331 -0.1017 0.046 Uiso 1 1 calc R U
H2B H 0.3358 0.1785 -0.0169 0.046 Uiso 1 1 calc R U
H2C H 0.3765 0.2806 -0.0820 0.046 Uiso 1 1 calc R U
N3 N 0.25557(9) 0.35138(11) 0.07736(8) 0.0209(2) Uani 1 1 d . .
C3 C 0.23602(12) 0.22104(14) 0.11023(10) 0.0262(3) Uani 1 1 d . .
H3 H 0.2105 0.1625 0.0582 0.031 Uiso 1 1 calc R U
C4 C 0.14727(15) 0.22836(19) 0.16437(13) 0.0428(4) Uani 1 1 d . .
H4A H 0.1718 0.2834 0.2167 0.064 Uiso 1 1 calc R U
H4B H 0.1313 0.1402 0.1832 0.064 Uiso 1 1 calc R U
H4C H 0.0815 0.2663 0.1281 0.064 Uiso 1 1 calc R U
C5 C 0.33920(15) 0.16273(19) 0.16575(13) 0.0433(4) Uani 1 1 d . .
H5A H 0.3960 0.1599 0.1305 0.065 Uiso 1 1 calc R U
H5B H 0.3243 0.0738 0.1840 0.065 Uiso 1 1 calc R U
H5C H 0.3636 0.2170 0.2184 0.065 Uiso 1 1 calc R U
N6 N 0.28190(9) 0.49181(12) -0.02554(8) 0.0221(2) Uani 1 1 d . .
C6 C 0.29671(13) 0.53137(16) -0.11359(10) 0.0295(3) Uani 1 1 d . .
H6 H 0.3093 0.4505 -0.1467 0.035 Uiso 1 1 calc R U
C7 C 0.19543(18) 0.5964(3) -0.16376(14) 0.0601(6) Uani 1 1 d . .
H7A H 0.1336 0.5369 -0.1670 0.090 Uiso 1 1 calc R U
H7B H 0.2048 0.6177 -0.2238 0.090 Uiso 1 1 calc R U
H7C H 0.1819 0.6769 -0.1331 0.090 Uiso 1 1 calc R U
C8 C 0.39437(18) 0.6193(3) -0.10867(14) 0.0612(7) Uani 1 1 d . .
H8A H 0.3829 0.7007 -0.0782 0.092 Uiso 1 1 calc R U
H8B H 0.4044 0.6393 -0.1687 0.092 Uiso 1 1 calc R U
H8C H 0.4592 0.5748 -0.0759 0.092 Uiso 1 1 calc R U
C10 C 0.27908(12) 0.60862(15) 0.20567(10) 0.0271(3) Uani 1 1 d . .
C11 C 0.30363(12) 0.69527(15) 0.14137(10) 0.0281(3) Uani 1 1 d . .
C12 C 0.20442(15) 0.75586(15) 0.09835(11) 0.0349(4) Uani 1 1 d . .
C13 C 0.12024(13) 0.70552(17) 0.13880(12) 0.0344(4) Uani 1 1 d . .
C14 C 0.16626(13) 0.61390(17) 0.20405(10) 0.0305(3) Uani 1 1 d . .
C15 C 0.36158(15) 0.5271(2) 0.26725(12) 0.0410(4) Uani 1 1 d . .
H15A H 0.4181 0.4981 0.2361 0.062 Uiso 1 1 calc R U
H15B H 0.3257 0.4505 0.2868 0.062 Uiso 1 1 calc R U
H15C H 0.3945 0.5796 0.3189 0.062 Uiso 1 1 calc R U
C16 C 0.41530(15) 0.7234(2) 0.12498(13) 0.0471(5) Uani 1 1 d . .
H16A H 0.4566 0.7731 0.1750 0.071 Uiso 1 1 calc R U
H16B H 0.4094 0.7748 0.0705 0.071 Uiso 1 1 calc R U
H16C H 0.4527 0.6408 0.1188 0.071 Uiso 1 1 calc R U
C17 C 0.1902(2) 0.86080(19) 0.02895(15) 0.0604(6) Uani 1 1 d . .
H17A H 0.1250 0.8427 -0.0161 0.091 Uiso 1 1 calc R U
H17B H 0.2538 0.8624 0.0011 0.091 Uiso 1 1 calc R U
H17C H 0.1827 0.9458 0.0565 0.091 Uiso 1 1 calc R U
C18 C 0.00302(15) 0.7487(2) 0.12035(15) 0.0528(6) Uani 1 1 d . .
H18A H -0.0440 0.6723 0.1203 0.079 Uiso 1 1 calc R U
H18B H -0.0143 0.7918 0.0624 0.079 Uiso 1 1 calc R U
H18C H -0.0087 0.8102 0.1664 0.079 Uiso 1 1 calc R U
C19 C 0.10770(16) 0.5455(2) 0.26789(12) 0.0450(5) Uani 1 1 d . .
H19A H 0.0841 0.6103 0.3070 0.067 Uiso 1 1 calc R U
H19B H 0.1568 0.4826 0.3036 0.067 Uiso 1 1 calc R U
H19C H 0.0442 0.4992 0.2345 0.067 Uiso 1 1 calc R U

loop_
_atom_site_aniso_label
_atom_site_aniso_U_11
_atom_site_aniso_U_22
_atom_site_aniso_U_33
_atom_site_aniso_U_23
_atom_site_aniso_U_13
_atom_site_aniso_U_12
V1 0.01582(10) 0.02040(11) 0.01894(11) -0.00418(9) 0.00184(8) -0.00044(8)
N1 0.0198(5) 0.0235(5) 0.0210(5) -0.0054(4) 0.0023(4) 0.0003(4)
C1 0.0161(5) 0.0236(6) 0.0208(6) -0.0005(5) 0.0036(5) 0.0011(5)
C2 0.0364(8) 0.0265(7) 0.0315(8) -0.0026(6) 0.0151(6) 0.0039(6)
N3 0.0209(5) 0.0216(5) 0.0205(5) 0.0017(4) 0.0050(4) 0.0008(4)
C3 0.0297(7) 0.0238(7) 0.0254(7) 0.0044(5) 0.0060(6) -0.0009(5)
C4 0.0445(10) 0.0401(10) 0.0502(11) 0.0115(8) 0.0249(9) -0.0037(8)
C5 0.0431(10) 0.0416(10) 0.0429(10) 0.0194(8) 0.0026(8) 0.0081(8)
N6 0.0244(5) 0.0230(5) 0.0202(5) 0.0012(4) 0.0074(4) 0.0001(4)
C6 0.0408(8) 0.0279(7) 0.0218(7) 0.0026(6) 0.0108(6) -0.0017(6)
C7 0.0519(12) 0.0864(17) 0.0384(11) 0.0301(11) 0.0003(9) 0.0047(12)
C8 0.0551(12) 0.0891(18) 0.0424(11) 0.0178(12) 0.0168(10) -0.0278(12)
C10 0.0271(7) 0.0308(7) 0.0221(7) -0.0083(6) 0.0018(5) -0.0049(6)
C11 0.0275(7) 0.0299(7) 0.0261(7) -0.0093(6) 0.0041(6) -0.0102(6)
C12 0.0507(10) 0.0207(7) 0.0288(8) -0.0069(6) -0.0030(7) -0.0015(6)
C13 0.0279(7) 0.0344(8) 0.0385(9) -0.0202(7) 0.0007(6) 0.0040(6)
C14 0.0286(7) 0.0373(8) 0.0266(7) -0.0139(6) 0.0080(6) -0.0061(6)
C15 0.0395(9) 0.0473(10) 0.0307(8) -0.0022(8) -0.0065(7) -0.0011(8)
C16 0.0369(9) 0.0633(13) 0.0427(10) -0.0128(9) 0.0123(8) -0.0251(9)
C17 0.1036(19) 0.0252(9) 0.0444(11) 0.0018(8) -0.0041(12) -0.0045(10)
C18 0.0377(9) 0.0552(12) 0.0603(13) -0.0279(10) -0.0027(9) 0.0181(9)
C19 0.0449(10) 0.0579(12) 0.0371(9) -0.0138(9) 0.0203(8) -0.0127(9)

loop_
_atom_type_symbol
_atom_type_description
_atom_type_scat_dispersion_real
_atom_type_scat_dispersion_imag
_atom_type_scat_source
C C 0.0033 0.0016 'International Tables Vol C Tables 4.2.6.8 and 6.1.1.4'
H H 0.0000 0.0000 'International Tables Vol C Tables 4.2.6.8 and 6.1.1.4'
N N 0.0061 0.0033 'International Tables Vol C Tables 4.2.6.8 and 6.1.1.4'
V V 0.3005 0.5294 'International Tables Vol C Tables 4.2.6.8 and 6.1.1.4'

loop_
_geom_angle_atom_site_label_1
_geom_angle_atom_site_label_2
_geom_angle_atom_site_label_3
_geom_angle
_geom_angle_site_symmetry_1
N1 V1 N3 102.10(5) .
N1 V1 N6 105.37(5) .
N3 V1 N6 63.64(4) .
N1 V1 C13 88.57(5) .
N3 V1 C13 146.98(6) .
N6 V1 C13 143.55(6) .
N1 V1 C12 110.01(6) .
N3 V1 C12 147.86(6) .
N6 V1 C12 107.71(6) .
C13 V1 C12 36.41(7) .
N1 V1 C14 103.63(5) .
N3 V1 C14 111.23(6) .
N6 V1 C14 150.97(5) .
C13 V1 C14 35.84(6) .
C12 V1 C14 60.17(6) .
N1 V1 C11 145.54(6) .
N3 V1 C11 111.90(5) .
N6 V1 C11 94.84(5) .
C13 V1 C11 59.78(6) .
C12 V1 C11 36.03(6) .
C14 V1 C11 59.33(5) .
N1 V1 C10 139.01(5) .
N3 V1 C10 95.00(5) .
N6 V1 C10 115.59(5) .
C13 V1 C10 59.22(6) .
C12 V1 C10 59.41(6) .
C14 V1 C10 35.48(5) .
C11 V1 C10 35.07(5) .
N1 V1 C1 100.72(5) .
N3 V1 C1 32.29(4) .
N6 V1 C1 32.20(4) .
C13 V1 C1 170.60(5) .
C12 V1 C1 136.40(6) .
C14 V1 C1 140.46(5) .
C11 V1 C1 110.87(5) .
C10 V1 C1 112.97(5) .
N1 N1 V1 166.96(14) 3_565
N6 C1 N3 112.17(12) .
N6 C1 C2 124.10(13) .
N3 C1 C2 123.64(13) .
N6 C1 V1 57.55(7) .
N3 C1 V1 56.67(7) .
C2 C1 V1 163.79(10) .
C1 C2 H2A 109.5 .
C1 C2 H2B 109.5 .
H2A C2 H2B 109.5 .
C1 C2 H2C 109.5 .
H2A C2 H2C 109.5 .
H2B C2 H2C 109.5 .
C1 N3 C3 121.17(12) .
C1 N3 V1 91.04(8) .
C3 N3 V1 139.02(9) .
N3 C3 C4 109.70(13) .
N3 C3 C5 111.53(13) .
C4 C3 C5 110.26(14) .
N3 C3 H3 108.4 .
C4 C3 H3 108.4 .
C5 C3 H3 108.4 .
C3 C4 H4A 109.5 .
C3 C4 H4B 109.5 .
H4A C4 H4B 109.5 .
C3 C4 H4C 109.5 .
H4A C4 H4C 109.5 .
H4B C4 H4C 109.5 .
C3 C5 H5A 109.5 .
C3 C5 H5B 109.5 .
H5A C5 H5B 109.5 .
C3 C5 H5C 109.5 .
H5A C5 H5C 109.5 .
H5B C5 H5C 109.5 .
C1 N6 C6 122.19(12) .
C1 N6 V1 90.25(8) .
C6 N6 V1 140.10(10) .
N6 C6 C7 110.28(14) .
N6 C6 C8 111.76(14) .
C7 C6 C8 111.03(17) .
N6 C6 H6 107.9 .
C7 C6 H6 107.9 .
C8 C6 H6 107.9 .
C6 C7 H7A 109.5 .
C6 C7 H7B 109.5 .
H7A C7 H7B 109.5 .
C6 C7 H7C 109.5 .
H7A C7 H7C 109.5 .
H7B C7 H7C 109.5 .
C6 C8 H8A 109.5 .
C6 C8 H8B 109.5 .
H8A C8 H8B 109.5 .
C6 C8 H8C 109.5 .
H8A C8 H8C 109.5 .
H8B C8 H8C 109.5 .
C11 C10 C14 108.89(14) .
C11 C10 C15 124.73(15) .
C14 C10 C15 126.36(15) .
C11 C10 V1 72.40(8) .
C14 C10 V1 70.94(8) .
C15 C10 V1 123.99(11) .
C10 C11 C12 107.73(14) .
C10 C11 C16 125.60(16) .
C12 C11 C16 126.59(16) .
C10 C11 V1 72.53(8) .
C12 C11 V1 70.20(8) .
C16 C11 V1 125.24(11) .
C13 C12 C11 107.19(15) .
C13 C12 C17 125.18(18) .
C11 C12 C17 127.45(19) .
C13 C12 V1 71.44(9) .
C11 C12 V1 73.77(9) .
C17 C12 V1 123.87(12) .
C14 C13 C12 108.43(14) .
C14 C13 C18 125.04(18) .
C12 C13 C18 126.40(18) .
C14 C13 V1 72.99(9) .
C12 C13 V1 72.15(9) .
C18 C13 V1 124.02(11) .
C13 C14 C10 107.75(14) .
C13 C14 C19 125.92(16) .
C10 C14 C19 125.99(16) .
C13 C14 V1 71.16(9) .
C10 C14 V1 73.58(8) .
C19 C14 V1 126.08(11) .
C10 C15 H15A 109.5 .
C10 C15 H15B 109.5 .
H15A C15 H15B 109.5 .
C10 C15 H15C 109.5 .
H15A C15 H15C 109.5 .
H15B C15 H15C 109.5 .
C11 C16 H16A 109.5 .
C11 C16 H16B 109.5 .
H16A C16 H16B 109.5 .
C11 C16 H16C 109.5 .
H16A C16 H16C 109.5 .
H16B C16 H16C 109.5 .
C12 C17 H17A 109.5 .
C12 C17 H17B 109.5 .
H17A C17 H17B 109.5 .
C12 C17 H17C 109.5 .
H17A C17 H17C 109.5 .
H17B C17 H17C 109.5 .
C13 C18 H18A 109.5 .
C13 C18 H18B 109.5 .
H18A C18 H18B 109.5 .
C13 C18 H18C 109.5 .
H18A C18 H18C 109.5 .
H18B C18 H18C 109.5 .
C14 C19 H19A 109.5 .
C14 C19 H19B 109.5 .
H19A C19 H19B 109.5 .
C14 C19 H19C 109.5 .
H19A C19 H19C 109.5 .
H19B C19 H19C 109.5 .

loop_
_geom_bond_atom_site_label_1
_geom_bond_atom_site_label_2
_geom_bond_distance
_geom_bond_site_symmetry_2
V1 N1 1.7795(11) .
V1 N3 2.0868(12) .
V1 N6 2.1071(12) .
V1 C13 2.2792(15) .
V1 C12 2.2886(15) .
V1 C14 2.3029(15) .
V1 C11 2.3355(14) .
V1 C10 2.3372(14) .
V1 C1 2.4971(13) .
N1 N1 1.225(2) 3_565
C1 N6 1.3306(17) .
C1 N3 1.3341(17) .
C1 C2 1.5124(19) .
C2 H2A 0.9800 .
C2 H2B 0.9800 .
C2 H2C 0.9800 .
N3 C3 1.4629(18) .
C3 C4 1.522(2) .
C3 C5 1.525(2) .
C3 H3 1.0000 .
C4 H4A 0.9800 .
C4 H4B 0.9800 .
C4 H4C 0.9800 .
C5 H5A 0.9800 .
C5 H5B 0.9800 .
C5 H5C 0.9800 .
N6 C6 1.4623(18) .
C6 C7 1.505(3) .
C6 C8 1.511(3) .
C6 H6 1.0000 .
C7 H7A 0.9800 .
C7 H7B 0.9800 .
C7 H7C 0.9800 .
C8 H8A 0.9800 .
C8 H8B 0.9800 .
C8 H8C 0.9800 .
C10 C11 1.408(2) .
C10 C14 1.414(2) .
C10 C15 1.509(2) .
C11 C12 1.431(2) .
C11 C16 1.503(2) .
C12 C13 1.427(3) .
C12 C17 1.499(3) .
C13 C14 1.410(3) .
C13 C18 1.510(2) .
C14 C19 1.512(2) .
C15 H15A 0.9800 .
C15 H15B 0.9800 .
C15 H15C 0.9800 .
C16 H16A 0.9800 .
C16 H16B 0.9800 .
C16 H16C 0.9800 .
C17 H17A 0.9800 .
C17 H17B 0.9800 .
C17 H17C 0.9800 .
C18 H18A 0.9800 .
C18 H18B 0.9800 .
C18 H18C 0.9800 .
C19 H19A 0.9800 .
C19 H19B 0.9800 .
C19 H19C 0.9800 .

loop_
_geom_torsion_atom_site_label_1
_geom_torsion_atom_site_label_2
_geom_torsion_atom_site_label_3
_geom_torsion_atom_site_label_4
_geom_torsion
_geom_torsion_site_symmetry_4
N3 V1 N1 N1 137.5(7) 3_565
N6 V1 N1 N1 -156.8(7) 3_565
C13 V1 N1 N1 -11.0(7) 3_565
C12 V1 N1 N1 -41.0(7) 3_565
C14 V1 N1 N1 21.8(7) 3_565
C11 V1 N1 N1 -33.1(7) 3_565
C10 V1 N1 N1 25.0(7) 3_565
C1 V1 N1 N1 170.4(7) 3_565
N6 C1 N3 C3 169.30(12) .
C2 C1 N3 C3 -7.2(2) .
V1 C1 N3 C3 153.31(14) .
N6 C1 N3 V1 15.98(11) .
C2 C1 N3 V1 -160.54(12) .
C1 N3 C3 C4 -147.95(14) .
V1 N3 C3 C4 -11.2(2) .
C1 N3 C3 C5 89.60(17) .
V1 N3 C3 C5 -133.62(14) .
N3 C1 N6 C6 -171.23(12) .
C2 C1 N6 C6 5.3(2) .
V1 C1 N6 C6 -155.40(14) .
N3 C1 N6 V1 -15.82(11) .
C2 C1 N6 V1 160.68(12) .
C1 N6 C6 C7 117.66(18) .
V1 N6 C6 C7 -21.9(2) .
C1 N6 C6 C8 -118.33(18) .
V1 N6 C6 C8 102.12(19) .
C14 C10 C11 C12 -0.18(17) .
C15 C10 C11 C12 -178.66(14) .
V1 C10 C11 C12 61.74(10) .
C14 C10 C11 C16 176.84(15) .
C15 C10 C11 C16 -1.6(3) .
V1 C10 C11 C16 -121.24(16) .
C14 C10 C11 V1 -61.92(10) .
C15 C10 C11 V1 119.59(15) .
C10 C11 C12 C13 0.83(17) .
C16 C11 C12 C13 -176.15(15) .
V1 C11 C12 C13 64.08(10) .
C10 C11 C12 C17 176.21(16) .
C16 C11 C12 C17 -0.8(3) .
V1 C11 C12 C17 -120.54(18) .
C10 C11 C12 V1 -63.25(10) .
C16 C11 C12 V1 119.77(16) .
C11 C12 C13 C14 -1.18(17) .
C17 C12 C13 C14 -176.69(16) .
V1 C12 C13 C14 64.46(11) .
C11 C12 C13 C18 174.83(15) .
C17 C12 C13 C18 -0.7(3) .
V1 C12 C13 C18 -119.53(16) .
C11 C12 C13 V1 -65.64(10) .
C17 C12 C13 V1 118.85(16) .
C12 C13 C14 C10 1.07(17) .
C18 C13 C14 C10 -175.00(15) .
V1 C13 C14 C10 64.99(10) .
C12 C13 C14 C19 174.66(15) .
C18 C13 C14 C19 -1.4(3) .
V1 C13 C14 C19 -121.42(16) .
C12 C13 C14 V1 -63.92(11) .
C18 C13 C14 V1 120.01(16) .
C11 C10 C14 C13 -0.56(17) .
C15 C10 C14 C13 177.90(15) .
V1 C10 C14 C13 -63.40(10) .
C11 C10 C14 C19 -174.14(15) .
C15 C10 C14 C19 4.3(3) .
V1 C10 C14 C19 123.01(16) .
C11 C10 C14 V1 62.85(11) .
C15 C10 C14 V1 -118.70(16) .
